data_7046845
loop_
_publ_author_name
'Wang, Long'
'Jian, Zhongbao'
'Daniliuc, Constantin G.'
'Kehr, Gerald'
'Erker, Gerhard'

_publ_section_title
;
 Formation of borata-alkene/iminium zwitterions by ynamine hydroboration.
;
_journal_issue 32
_journal_name_full 'Dalton transactions (Cambridge, England : 2003)'
_journal_page_first 10853
_journal_page_last 10856
_journal_paper_doi 10.1039/c8dt02435a
_journal_volume 47
_journal_year 2018
_chemical_formula_sum 'C32 H28 B F10 N'
_chemical_formula_weight 627.36
_space_group_IT_number 2
_space_group_name_Hall '-P 1'
_space_group_name_H-M_alt 'P -1'
_symmetry_cell_setting triclinic
_symmetry_space_group_name_Hall '-P 1'
_symmetry_space_group_name_H-M 'P -1'
_atom_sites_solution_hydrogens geom
_atom_sites_solution_primary direct
_atom_sites_solution_secondary difmap
_audit_creation_method SHELXL-97
_audit_update_record
;
2018-05-16 deposited with the CCDC.
2018-06-20 downloaded from the CCDC.
;
_cell_angle_alpha 83.1550(10)
_cell_angle_beta 85.9390(10)
_cell_angle_gamma 77.6090(10)
_cell_formula_units_Z 2
_cell_length_a 8.6741(3)
_cell_length_b 11.6278(4)
_cell_length_c 14.9181(5)
_cell_measurement_reflns_used 3648
_cell_measurement_temperature 223(2)
_cell_measurement_theta_max 28.28
_cell_measurement_theta_min 4.08
_cell_volume 1457.54(9)
_computing_cell_refinement 'Collect (Nonius B.V., 1998)'
_computing_data_collection 'Collect (Nonius B.V., 1998)'
_computing_data_reduction 'Denzo-SMN (Otwinowski & Minor, 1997)'
_computing_molecular_graphics 'XP (BrukerAXS, 2000)'
_computing_publication_material 'SHELXL-97 (Sheldrick, 1997)'
_computing_structure_refinement 'SHELXL-97 (Sheldrick, 1997)'
_computing_structure_solution 'SHELXS-97 (Sheldrick, 1990)'
_diffrn_ambient_temperature 223(2)
_diffrn_measured_fraction_theta_full 0.981
_diffrn_measured_fraction_theta_max 0.981
_diffrn_measurement_device_type 'Nonius KappaCCD APEXII'
_diffrn_measurement_method '\w and \f scans'
_diffrn_radiation_monochromator 'Montel mirror'
_diffrn_radiation_source 'rotating anode Nonius FR591'
_diffrn_radiation_type MoK\a
_diffrn_radiation_wavelength 0.71073
_diffrn_reflns_av_R_equivalents 0.048
_diffrn_reflns_av_sigmaI/netI 0.0419
_diffrn_reflns_limit_h_max 10
_diffrn_reflns_limit_h_min 0
_diffrn_reflns_limit_k_max 13
_diffrn_reflns_limit_k_min -13
_diffrn_reflns_limit_l_max 17
_diffrn_reflns_limit_l_min -17
_diffrn_reflns_number 13670
_diffrn_reflns_theta_full 25.00
_diffrn_reflns_theta_max 25.00
_diffrn_reflns_theta_min 4.13
_exptl_absorpt_coefficient_mu 0.127
_exptl_absorpt_correction_T_max 0.9937
_exptl_absorpt_correction_T_min 0.9899
_exptl_absorpt_correction_type multi-scan
_exptl_absorpt_process_details 'Denzo (Otwinowski, Borek, Majewski & Minor, 2003)'
_exptl_crystal_colour colourless
_exptl_crystal_density_diffrn 1.429
_exptl_crystal_density_method 'not measured'
_exptl_crystal_description prism
_exptl_crystal_F_000 644
_exptl_crystal_size_max 0.08
_exptl_crystal_size_mid 0.05
_exptl_crystal_size_min 0.05
_refine_diff_density_max 0.213
_refine_diff_density_min -0.230
_refine_diff_density_rms 0.050
_refine_ls_extinction_method none
_refine_ls_goodness_of_fit_ref 1.124
_refine_ls_hydrogen_treatment mixed
_refine_ls_matrix_type full
_refine_ls_number_parameters 461
_refine_ls_number_reflns 5035
_refine_ls_number_restraints 103
_refine_ls_restrained_S_all 1.115
_refine_ls_R_factor_all 0.1063
_refine_ls_R_factor_gt 0.0727
_refine_ls_shift/su_max 0.000
_refine_ls_shift/su_mean 0.000
_refine_ls_structure_factor_coef Fsqd
_refine_ls_weighting_details 'calc w=1/[\s^2^(Fo^2^)+(0.0000P)^2^+2.7236P] where P=(Fo^2^+2Fc^2^)/3'
_refine_ls_weighting_scheme calc
_refine_ls_wR_factor_gt 0.1248
_refine_ls_wR_factor_ref 0.1450
_reflns_number_gt 3685
_reflns_number_total 5035
_reflns_threshold_expression >2sigma(I)
_cod_data_source_file c8dt02435a2.cif
_cod_data_source_block erk8394
_cod_depositor_comments 'Adding full bibliography for 7046836--7046845.cif.'
_cod_original_sg_symbol_H-M P-1
_cod_database_code 7046845

loop_
_symmetry_equiv_pos_as_xyz
'x, y, z'
'-x, -y, -z'

loop_
_atom_site_label
_atom_site_type_symbol
_atom_site_fract_x
_atom_site_fract_y
_atom_site_fract_z
_atom_site_U_iso_or_equiv
_atom_site_adp_type
_atom_site_occupancy
_atom_site_symmetry_multiplicity
_atom_site_calc_flag
_atom_site_refinement_flags
_atom_site_disorder_assembly
_atom_site_disorder_group
N1 N 0.2997(4) 0.0799(2) 0.2457(2) 0.0390(7) Uani 1 1 d . . .
H1A H 0.402(4) 0.066(3) 0.243(2) 0.035(10) Uiso 1 1 d . . .
C11 C 0.2515(4) 0.0046(3) 0.3325(3) 0.0446(9) Uani 1 1 d . . .
C12 C 0.3128(5) -0.1254(3) 0.3189(3) 0.0582(11) Uani 1 1 d . . .
H12A H 0.4284 -0.1427 0.3194 0.070 Uiso 1 1 calc R . .
H12B H 0.2740 -0.1742 0.3701 0.070 Uiso 1 1 calc R . .
C13 C 0.2650(6) -0.1610(4) 0.2323(3) 0.0685(13) Uani 1 1 d . . .
H13A H 0.3077 -0.2455 0.2285 0.082 Uiso 1 1 calc R . .
H13B H 0.1496 -0.1471 0.2316 0.082 Uiso 1 1 calc R . .
C14 C 0.3283(6) -0.0888(3) 0.1530(3) 0.0615(12) Uani 1 1 d . . .
H14A H 0.2997 -0.1137 0.0971 0.074 Uiso 1 1 calc R . .
H14B H 0.4439 -0.1059 0.1537 0.074 Uiso 1 1 calc R . .
C15 C 0.2676(5) 0.0443(3) 0.1521(3) 0.0462(9) Uani 1 1 d . . .
C16 C 0.0736(5) 0.0324(4) 0.3534(3) 0.0597(11) Uani 1 1 d . . .
H16A H 0.0496 -0.0113 0.4104 0.090 Uiso 1 1 calc R . .
H16B H 0.0202 0.0094 0.3056 0.090 Uiso 1 1 calc R . .
H16C H 0.0379 0.1166 0.3576 0.090 Uiso 1 1 calc R . .
C17 C 0.3348(5) 0.0346(4) 0.4100(3) 0.0599(11) Uani 1 1 d . . .
H17A H 0.2932 0.1165 0.4205 0.090 Uiso 1 1 calc R . .
H17B H 0.4472 0.0235 0.3948 0.090 Uiso 1 1 calc R . .
H17C H 0.3172 -0.0168 0.4642 0.090 Uiso 1 1 calc R . .
C18 C 0.0924(5) 0.0816(4) 0.1314(3) 0.0629(12) Uani 1 1 d . . .
H18A H 0.0782 0.0644 0.0709 0.094 Uiso 1 1 calc R . .
H18B H 0.0568 0.1659 0.1355 0.094 Uiso 1 1 calc R . .
H18C H 0.0314 0.0382 0.1747 0.094 Uiso 1 1 calc R . .
C19 C 0.3633(5) 0.1091(4) 0.0825(3) 0.0557(11) Uani 1 1 d . . .
H19A H 0.4735 0.0891 0.0976 0.084 Uiso 1 1 calc R . .
H19B H 0.3243 0.1938 0.0822 0.084 Uiso 1 1 calc R . .
H19C H 0.3534 0.0859 0.0232 0.084 Uiso 1 1 calc R . .
C1 C 0.2465(4) 0.2075(3) 0.2513(2) 0.0405(9) Uani 1 1 d . . .
H1 H 0.1368 0.2369 0.2516 0.049 Uiso 1 1 calc R . .
C2 C 0.3355(4) 0.2863(3) 0.2562(2) 0.0373(8) Uani 1 1 d . . .
C3 C 0.2377(5) 0.4112(3) 0.2573(3) 0.0484(10) Uani 1 1 d . . .
H3A H 0.1263 0.4089 0.2610 0.073 Uiso 1 1 calc R . .
H3B H 0.2615 0.4589 0.2023 0.073 Uiso 1 1 calc R . .
H3C H 0.2629 0.4455 0.3091 0.073 Uiso 1 1 calc R . .
C4 C 0.6182(4) 0.1336(3) 0.2556(2) 0.0383(8) Uani 1 1 d . A .
B1 B 0.5268(5) 0.2682(3) 0.2578(3) 0.0371(9) Uani 1 1 d . . .
C21 C 0.5861(4) 0.3072(3) 0.3518(2) 0.0400(9) Uani 1 1 d . . .
F22 F 0.3478(3) 0.3088(2) 0.44076(14) 0.0531(6) Uani 1 1 d . . .
C22 C 0.4994(4) 0.3224(3) 0.4315(2) 0.0402(9) Uani 1 1 d . . .
F23 F 0.4623(3) 0.3687(2) 0.58317(15) 0.0599(6) Uani 1 1 d . . .
C23 C 0.5552(5) 0.3537(3) 0.5076(2) 0.0457(9) Uani 1 1 d . . .
F24 F 0.7637(3) 0.4000(2) 0.57955(16) 0.0711(7) Uani 1 1 d . . .
C24 C 0.7061(5) 0.3700(3) 0.5062(3) 0.0496(10) Uani 1 1 d . . .
F25 F 0.9516(3) 0.3664(3) 0.42685(18) 0.0767(8) Uani 1 1 d . . .
C25 C 0.8012(5) 0.3530(4) 0.4296(3) 0.0512(10) Uani 1 1 d . . .
F26 F 0.8408(3) 0.3066(2) 0.28216(15) 0.0577(6) Uani 1 1 d . . .
C26 C 0.7395(5) 0.3221(3) 0.3554(2) 0.0436(9) Uani 1 1 d . . .
C31 C 0.5880(4) 0.3542(3) 0.1705(2) 0.0382(8) Uani 1 1 d . . .
F32 F 0.5080(3) 0.52742(18) 0.24682(15) 0.0553(6) Uani 1 1 d . . .
C32 C 0.5723(4) 0.4754(3) 0.1729(3) 0.0430(9) Uani 1 1 d . . .
F33 F 0.6001(3) 0.66750(19) 0.11098(18) 0.0701(7) Uani 1 1 d . . .
C33 C 0.6245(5) 0.5502(3) 0.1043(3) 0.0493(10) Uani 1 1 d . . .
F34 F 0.7537(4) 0.5772(2) -0.03778(18) 0.0821(8) Uani 1 1 d . . .
C34 C 0.6991(5) 0.5066(4) 0.0287(3) 0.0529(10) Uani 1 1 d . . .
F35 F 0.7878(3) 0.3423(2) -0.05301(17) 0.0787(8) Uani 1 1 d . . .
C35 C 0.7168(5) 0.3873(4) 0.0219(3) 0.0515(10) Uani 1 1 d . . .
F36 F 0.6857(3) 0.20059(19) 0.07665(15) 0.0586(6) Uani 1 1 d . . .
C36 C 0.6610(4) 0.3157(3) 0.0911(3) 0.0437(9) Uani 1 1 d . . .
C5 C 0.6847(4) 0.0315(3) 0.2591(3) 0.0412(9) Uani 1 1 d D . .
C41 C 0.766(6) -0.0917(14) 0.2674(10) 0.043(5) Uani 0.57(2) 1 d PDU A 1
C42 C 0.785(3) -0.1585(12) 0.3503(9) 0.046(3) Uani 0.57(2) 1 d PDU A 1
H42 H 0.7522 -0.1228 0.4036 0.056 Uiso 0.57(2) 1 calc PR A 1
C43 C 0.853(2) -0.2783(11) 0.3550(11) 0.067(4) Uani 0.57(2) 1 d PDU A 1
H43 H 0.8618 -0.3248 0.4112 0.081 Uiso 0.57(2) 1 calc PR A 1
C44 C 0.9063(16) -0.3283(10) 0.2772(12) 0.067(4) Uani 0.57(2) 1 d PDU A 1
H44 H 0.9584 -0.4083 0.2812 0.081 Uiso 0.57(2) 1 calc PR A 1
C45 C 0.887(2) -0.2656(12) 0.1938(11) 0.072(5) Uani 0.57(2) 1 d PDU A 1
H45 H 0.9214 -0.3022 0.1410 0.086 Uiso 0.57(2) 1 calc PR A 1
C46 C 0.815(3) -0.1473(12) 0.1892(10) 0.047(3) Uani 0.57(2) 1 d PDU A 1
H46 H 0.7986 -0.1032 0.1323 0.057 Uiso 0.57(2) 1 calc PR A 1
C41A C 0.758(7) -0.0901(17) 0.2484(14) 0.035(5) Uani 0.43(2) 1 d PDU A 2
C42A C 0.793(4) -0.1741(15) 0.3212(13) 0.056(5) Uani 0.43(2) 1 d PDU A 2
H42A H 0.7631 -0.1528 0.3798 0.067 Uiso 0.43(2) 1 calc PR A 2
C43A C 0.871(2) -0.2890(13) 0.3109(16) 0.066(5) Uani 0.43(2) 1 d PDU A 2
H43A H 0.8923 -0.3456 0.3613 0.079 Uiso 0.43(2) 1 calc PR A 2
C44A C 0.916(3) -0.3184(14) 0.2250(16) 0.073(5) Uani 0.43(2) 1 d PDU A 2
H44A H 0.9671 -0.3964 0.2165 0.087 Uiso 0.43(2) 1 calc PR A 2
C45A C 0.886(3) -0.2349(15) 0.1512(14) 0.067(5) Uani 0.43(2) 1 d PDU A 2
H45A H 0.9195 -0.2562 0.0929 0.080 Uiso 0.43(2) 1 calc PR A 2
C46A C 0.810(5) -0.1213(17) 0.1621(13) 0.051(5) Uani 0.43(2) 1 d PDU A 2
H46A H 0.7917 -0.0644 0.1116 0.062 Uiso 0.43(2) 1 calc PR A 2

loop_
_atom_site_aniso_label
_atom_site_aniso_U_11
_atom_site_aniso_U_22
_atom_site_aniso_U_33
_atom_site_aniso_U_23
_atom_site_aniso_U_13
_atom_site_aniso_U_12
N1 0.0318(18) 0.0387(17) 0.0455(19) -0.0017(13) -0.0012(14) -0.0066(14)
C11 0.043(2) 0.044(2) 0.044(2) 0.0055(17) 0.0017(18) -0.0115(17)
C12 0.058(3) 0.041(2) 0.071(3) 0.009(2) -0.005(2) -0.0085(19)
C13 0.078(3) 0.042(2) 0.089(4) -0.009(2) -0.003(3) -0.018(2)
C14 0.066(3) 0.048(2) 0.073(3) -0.015(2) -0.006(2) -0.013(2)
C15 0.047(2) 0.051(2) 0.042(2) -0.0099(18) -0.0058(18) -0.0113(18)
C16 0.050(3) 0.063(3) 0.064(3) 0.005(2) 0.008(2) -0.016(2)
C17 0.062(3) 0.070(3) 0.048(2) 0.008(2) -0.007(2) -0.022(2)
C18 0.060(3) 0.072(3) 0.060(3) -0.010(2) -0.022(2) -0.014(2)
C19 0.065(3) 0.062(3) 0.043(2) -0.008(2) 0.003(2) -0.019(2)
C1 0.039(2) 0.0368(19) 0.042(2) -0.0014(16) 0.0022(17) -0.0016(16)
C2 0.042(2) 0.0340(18) 0.0339(19) -0.0016(15) 0.0015(16) -0.0049(16)
C3 0.046(2) 0.039(2) 0.056(3) -0.0065(18) 0.0012(19) -0.0008(17)
C4 0.033(2) 0.039(2) 0.044(2) -0.0055(16) -0.0007(16) -0.0082(16)
B1 0.035(2) 0.036(2) 0.038(2) -0.0070(17) 0.0023(18) -0.0031(17)
C21 0.046(2) 0.0300(18) 0.042(2) -0.0008(15) -0.0030(17) -0.0037(15)
F22 0.0510(14) 0.0666(14) 0.0440(13) -0.0104(11) 0.0071(11) -0.0180(11)
C22 0.044(2) 0.0352(19) 0.040(2) -0.0012(16) -0.0015(17) -0.0074(16)
F23 0.0794(17) 0.0566(14) 0.0404(13) -0.0078(11) 0.0010(12) -0.0066(12)
C23 0.063(3) 0.037(2) 0.033(2) -0.0016(16) -0.0006(19) -0.0033(18)
F24 0.090(2) 0.0748(17) 0.0547(15) -0.0149(13) -0.0246(14) -0.0201(14)
C24 0.067(3) 0.040(2) 0.042(2) -0.0061(17) -0.016(2) -0.0068(19)
F25 0.0553(16) 0.106(2) 0.0755(18) -0.0142(16) -0.0151(14) -0.0261(15)
C25 0.044(2) 0.056(2) 0.054(3) -0.004(2) -0.010(2) -0.0098(19)
F26 0.0386(13) 0.0786(16) 0.0542(14) -0.0112(12) 0.0010(11) -0.0073(11)
C26 0.043(2) 0.045(2) 0.039(2) -0.0022(17) 0.0002(18) -0.0042(17)
C31 0.032(2) 0.0388(19) 0.042(2) -0.0034(16) -0.0024(16) -0.0037(15)
F32 0.0745(16) 0.0396(12) 0.0507(14) -0.0084(10) 0.0035(12) -0.0098(11)
C32 0.042(2) 0.044(2) 0.043(2) -0.0056(17) -0.0035(17) -0.0074(17)
F33 0.094(2) 0.0405(13) 0.0770(18) 0.0036(12) -0.0054(15) -0.0218(12)
C33 0.052(2) 0.041(2) 0.056(3) 0.0049(19) -0.009(2) -0.0165(18)
F34 0.107(2) 0.0801(18) 0.0609(16) 0.0137(14) 0.0143(15) -0.0403(16)
C34 0.054(3) 0.060(3) 0.045(2) 0.009(2) 0.005(2) -0.021(2)
F35 0.095(2) 0.0871(19) 0.0544(16) -0.0147(14) 0.0303(15) -0.0276(16)
C35 0.051(3) 0.064(3) 0.039(2) -0.010(2) 0.0097(19) -0.013(2)
F36 0.0711(16) 0.0505(13) 0.0555(14) -0.0177(11) 0.0151(12) -0.0152(11)
C36 0.043(2) 0.044(2) 0.046(2) -0.0095(18) 0.0049(18) -0.0124(17)
C5 0.034(2) 0.041(2) 0.049(2) -0.0034(17) 0.0000(17) -0.0086(16)
C41 0.039(9) 0.035(6) 0.054(7) -0.008(5) -0.009(9) -0.003(5)
C42 0.047(5) 0.043(5) 0.042(6) -0.006(4) 0.006(7) 0.007(4)
C43 0.048(6) 0.053(6) 0.083(9) 0.016(6) 0.015(8) 0.009(4)
C44 0.047(6) 0.041(6) 0.104(13) -0.019(7) 0.023(8) 0.011(5)
C45 0.053(7) 0.064(10) 0.100(12) -0.034(9) 0.016(11) -0.009(8)
C46 0.034(5) 0.056(8) 0.053(8) -0.014(6) 0.001(7) -0.006(6)
C41A 0.021(6) 0.035(8) 0.051(9) -0.007(6) -0.008(10) -0.002(5)
C42A 0.050(8) 0.055(9) 0.059(11) -0.008(8) 0.003(11) -0.007(7)
C43A 0.045(9) 0.041(9) 0.094(14) 0.012(10) 0.025(12) 0.012(6)
C44A 0.059(9) 0.049(9) 0.108(15) -0.021(10) 0.001(11) -0.002(8)
C45A 0.050(7) 0.053(8) 0.098(13) -0.027(9) -0.008(11) 0.000(7)
C46A 0.047(7) 0.043(7) 0.062(10) -0.010(7) -0.009(10) 0.000(7)

loop_
_atom_type_symbol
_atom_type_description
_atom_type_scat_dispersion_real
_atom_type_scat_dispersion_imag
_atom_type_scat_source
C C 0.0033 0.0016 'International Tables Vol C Tables 4.2.6.8 and 6.1.1.4'
H H 0.0000 0.0000 'International Tables Vol C Tables 4.2.6.8 and 6.1.1.4'
B B 0.0013 0.0007 'International Tables Vol C Tables 4.2.6.8 and 6.1.1.4'
N N 0.0061 0.0033 'International Tables Vol C Tables 4.2.6.8 and 6.1.1.4'
F F 0.0171 0.0103 'International Tables Vol C Tables 4.2.6.8 and 6.1.1.4'

loop_
_geom_angle_atom_site_label_1
_geom_angle_atom_site_label_2
_geom_angle_atom_site_label_3
_geom_angle
C1 N1 C11 112.3(3)
C1 N1 C15 112.0(3)
C11 N1 C15 117.9(3)
C1 N1 H1A 107(2)
C11 N1 H1A 106(2)
C15 N1 H1A 100(2)
C17 C11 C12 109.1(3)
C17 C11 C16 109.2(3)
C12 C11 C16 111.9(3)
C17 C11 N1 106.9(3)
C12 C11 N1 107.6(3)
C16 C11 N1 112.1(3)
C13 C12 C11 114.5(3)
C13 C12 H12A 108.6
C11 C12 H12A 108.6
C13 C12 H12B 108.6
C11 C12 H12B 108.6
H12A C12 H12B 107.6
C14 C13 C12 109.0(4)
C14 C13 H13A 109.9
C12 C13 H13A 109.9
C14 C13 H13B 109.9
C12 C13 H13B 109.9
H13A C13 H13B 108.3
C13 C14 C15 114.1(4)
C13 C14 H14A 108.7
C15 C14 H14A 108.7
C13 C14 H14B 108.7
C15 C14 H14B 108.7
H14A C14 H14B 107.6
C19 C15 C14 109.7(4)
C19 C15 C18 109.4(3)
C14 C15 C18 112.1(3)
C19 C15 N1 106.0(3)
C14 C15 N1 107.8(3)
C18 C15 N1 111.7(3)
C11 C16 H16A 109.5
C11 C16 H16B 109.5
H16A C16 H16B 109.5
C11 C16 H16C 109.5
H16A C16 H16C 109.5
H16B C16 H16C 109.5
C11 C17 H17A 109.5
C11 C17 H17B 109.5
H17A C17 H17B 109.5
C11 C17 H17C 109.5
H17A C17 H17C 109.5
H17B C17 H17C 109.5
C15 C18 H18A 109.5
C15 C18 H18B 109.5
H18A C18 H18B 109.5
C15 C18 H18C 109.5
H18A C18 H18C 109.5
H18B C18 H18C 109.5
C15 C19 H19A 109.5
C15 C19 H19B 109.5
H19A C19 H19B 109.5
C15 C19 H19C 109.5
H19A C19 H19C 109.5
H19B C19 H19C 109.5
C2 C1 N1 127.6(3)
C2 C1 H1 116.2
N1 C1 H1 116.2
C1 C2 C3 112.2(3)
C1 C2 B1 130.0(3)
C3 C2 B1 117.8(3)
C2 C3 H3A 109.5
C2 C3 H3B 109.5
H3A C3 H3B 109.5
C2 C3 H3C 109.5
H3A C3 H3C 109.5
H3B C3 H3C 109.5
C5 C4 B1 176.2(4)
C4 B1 C2 113.7(3)
C4 B1 C21 103.7(3)
C2 B1 C21 113.0(3)
C4 B1 C31 110.7(3)
C2 B1 C31 108.2(3)
C21 B1 C31 107.4(3)
C22 C21 C26 113.3(3)
C22 C21 B1 126.7(3)
C26 C21 B1 119.9(3)
F22 C22 C21 121.3(3)
F22 C22 C23 114.4(3)
C21 C22 C23 124.3(4)
F23 C23 C24 119.4(3)
F23 C23 C22 120.9(4)
C24 C23 C22 119.7(4)
F24 C24 C23 120.9(4)
F24 C24 C25 119.8(4)
C23 C24 C25 119.3(4)
F25 C25 C24 120.6(4)
F25 C25 C26 120.7(4)
C24 C25 C26 118.7(4)
F26 C26 C25 115.3(4)
F26 C26 C21 120.0(3)
C25 C26 C21 124.7(4)
C36 C31 C32 112.8(3)
C36 C31 B1 125.5(3)
C32 C31 B1 121.7(3)
F32 C32 C33 115.0(3)
F32 C32 C31 120.7(3)
C33 C32 C31 124.3(4)
F33 C33 C34 119.3(4)
F33 C33 C32 120.5(4)
C34 C33 C32 120.2(4)
F34 C34 C33 121.1(4)
F34 C34 C35 120.7(4)
C33 C34 C35 118.1(4)
F35 C35 C36 120.7(4)
F35 C35 C34 119.3(4)
C36 C35 C34 120.0(4)
F36 C36 C35 114.4(3)
F36 C36 C31 121.1(3)
C35 C36 C31 124.5(4)
C4 C5 C41A 170.7(12)
C4 C5 C41 177.6(9)
C41A C5 C41 11.6(19)
C42 C41 C46 118.7(9)
C42 C41 C5 121.8(11)
C46 C41 C5 119.3(10)
C41 C42 C43 120.1(10)
C41 C42 H42 119.9
C43 C42 H42 119.9
C44 C43 C42 119.4(10)
C44 C43 H43 120.3
C42 C43 H43 120.3
C43 C44 C45 122.1(10)
C43 C44 H44 118.9
C45 C44 H44 118.9
C44 C45 C46 118.2(11)
C44 C45 H45 120.9
C46 C45 H45 120.9
C45 C46 C41 121.3(10)
C45 C46 H46 119.4
C41 C46 H46 119.4
C42A C41A C46A 118.5(11)
C42A C41A C5 122.1(13)
C46A C41A C5 119.1(13)
C41A C42A C43A 122.0(12)
C41A C42A H42A 119.0
C43A C42A H42A 119.0
C44A C43A C42A 118.3(13)
C44A C43A H43A 120.8
C42A C43A H43A 120.8
C43A C44A C45A 120.8(14)
C43A C44A H44A 119.6
C45A C44A H44A 119.6
C46A C45A C44A 120.4(14)
C46A C45A H45A 119.8
C44A C45A H45A 119.8
C45A C46A C41A 119.9(13)
C45A C46A H46A 120.1
C41A C46A H46A 120.1

loop_
_geom_bond_atom_site_label_1
_geom_bond_atom_site_label_2
_geom_bond_distance
N1 C1 1.466(4)
N1 C11 1.559(4)
N1 C15 1.561(5)
N1 H1A 0.87(4)
C11 C17 1.518(5)
C11 C12 1.523(5)
C11 C16 1.524(5)
C12 C13 1.513(6)
C12 H12A 0.9800
C12 H12B 0.9800
C13 C14 1.508(6)
C13 H13A 0.9800
C13 H13B 0.9800
C14 C15 1.523(5)
C14 H14A 0.9800
C14 H14B 0.9800
C15 C19 1.515(5)
C15 C18 1.531(5)
C16 H16A 0.9700
C16 H16B 0.9700
C16 H16C 0.9700
C17 H17A 0.9700
C17 H17B 0.9700
C17 H17C 0.9700
C18 H18A 0.9700
C18 H18B 0.9700
C18 H18C 0.9700
C19 H19A 0.9700
C19 H19B 0.9700
C19 H19C 0.9700
C1 C2 1.329(5)
C1 H1 0.9400
C2 C3 1.517(5)
C2 B1 1.629(5)
C3 H3A 0.9700
C3 H3B 0.9700
C3 H3C 0.9700
C4 C5 1.200(5)
C4 B1 1.599(5)
B1 C21 1.671(5)
B1 C31 1.673(5)
C21 C22 1.370(5)
C21 C26 1.383(5)
F22 C22 1.353(4)
C22 C23 1.381(5)
F23 C23 1.345(4)
C23 C24 1.361(6)
F24 C24 1.346(4)
C24 C25 1.370(6)
F25 C25 1.344(5)
C25 C26 1.380(5)
F26 C26 1.356(4)
C31 C36 1.380(5)
C31 C32 1.391(5)
F32 C32 1.349(4)
C32 C33 1.378(5)
F33 C33 1.350(4)
C33 C34 1.357(6)
F34 C34 1.337(4)
C34 C35 1.377(6)
F35 C35 1.344(4)
C35 C36 1.374(5)
F36 C36 1.351(4)
C5 C41A 1.443(12)
C5 C41 1.448(10)
C41 C42 1.381(11)
C41 C46 1.397(11)
C42 C43 1.386(11)
C42 H42 0.9400
C43 C44 1.367(11)
C43 H43 0.9400
C44 C45 1.368(11)
C44 H44 0.9400
C45 C46 1.379(11)
C45 H45 0.9400
C46 H46 0.9400
C41A C42A 1.377(12)
C41A C46A 1.396(14)
C42A C43A 1.382(12)
C42A H42A 0.9400
C43A C44A 1.373(13)
C43A H43A 0.9400
C44A C45A 1.378(13)
C44A H44A 0.9400
C45A C46A 1.369(12)
C45A H45A 0.9400
C46A H46A 0.9400

loop_
_geom_torsion_atom_site_label_1
_geom_torsion_atom_site_label_2
_geom_torsion_atom_site_label_3
_geom_torsion_atom_site_label_4
_geom_torsion
C1 N1 C11 C17 -62.9(4)
C15 N1 C11 C17 164.6(3)
C1 N1 C11 C12 -179.9(3)
C15 N1 C11 C12 47.5(4)
C1 N1 C11 C16 56.7(4)
C15 N1 C11 C16 -75.9(4)
C17 C11 C12 C13 -168.1(4)
C16 C11 C12 C13 71.0(5)
N1 C11 C12 C13 -52.5(5)
C11 C12 C13 C14 60.0(5)
C12 C13 C14 C15 -60.1(5)
C13 C14 C15 C19 168.0(4)
C13 C14 C15 C18 -70.3(5)
C13 C14 C15 N1 53.0(5)
C1 N1 C15 C19 62.1(4)
C11 N1 C15 C19 -165.3(3)
C1 N1 C15 C14 179.5(3)
C11 N1 C15 C14 -47.9(4)
C1 N1 C15 C18 -57.0(4)
C11 N1 C15 C18 75.7(4)
C11 N1 C1 C2 112.3(4)
C15 N1 C1 C2 -112.3(4)
N1 C1 C2 C3 177.6(3)
N1 C1 C2 B1 -0.3(6)
C5 C4 B1 C2 -80(6)
C5 C4 B1 C21 43(6)
C5 C4 B1 C31 158(5)
C1 C2 B1 C4 -1.6(5)
C3 C2 B1 C4 -179.5(3)
C1 C2 B1 C21 -119.4(4)
C3 C2 B1 C21 62.8(4)
C1 C2 B1 C31 121.8(4)
C3 C2 B1 C31 -56.0(4)
C4 B1 C21 C22 -106.2(4)
C2 B1 C21 C22 17.3(5)
C31 B1 C21 C22 136.6(3)
C4 B1 C21 C26 70.7(4)
C2 B1 C21 C26 -165.8(3)
C31 B1 C21 C26 -46.5(4)
C26 C21 C22 F22 -178.6(3)
B1 C21 C22 F22 -1.6(5)
C26 C21 C22 C23 2.3(5)
B1 C21 C22 C23 179.3(3)
F22 C22 C23 F23 -0.1(5)
C21 C22 C23 F23 179.1(3)
F22 C22 C23 C24 -180.0(3)
C21 C22 C23 C24 -0.8(5)
F23 C23 C24 F24 0.4(5)
C22 C23 C24 F24 -179.7(3)
F23 C23 C24 C25 179.1(3)
C22 C23 C24 C25 -1.0(5)
F24 C24 C25 F25 -0.2(6)
C23 C24 C25 F25 -178.8(3)
F24 C24 C25 C26 179.9(3)
C23 C24 C25 C26 1.2(6)
F25 C25 C26 F26 0.2(5)
C24 C25 C26 F26 -179.9(3)
F25 C25 C26 C21 -179.5(3)
C24 C25 C26 C21 0.4(6)
C22 C21 C26 F26 178.2(3)
B1 C21 C26 F26 0.9(5)
C22 C21 C26 C25 -2.1(5)
B1 C21 C26 C25 -179.4(3)
C4 B1 C31 C36 21.5(5)
C2 B1 C31 C36 -103.7(4)
C21 B1 C31 C36 134.1(4)
C4 B1 C31 C32 -156.7(3)
C2 B1 C31 C32 78.1(4)
C21 B1 C31 C32 -44.2(4)
C36 C31 C32 F32 -177.9(3)
B1 C31 C32 F32 0.6(5)
C36 C31 C32 C33 -0.5(5)
B1 C31 C32 C33 178.0(3)
F32 C32 C33 F33 -4.5(5)
C31 C32 C33 F33 177.9(3)
F32 C32 C33 C34 176.4(3)
C31 C32 C33 C34 -1.1(6)
F33 C33 C34 F34 2.4(6)
C32 C33 C34 F34 -178.5(4)
F33 C33 C34 C35 -177.4(4)
C32 C33 C34 C35 1.7(6)
F34 C34 C35 F35 -1.0(6)
C33 C34 C35 F35 178.8(4)
F34 C34 C35 C36 179.5(4)
C33 C34 C35 C36 -0.7(6)
F35 C35 C36 F36 0.6(6)
C34 C35 C36 F36 -179.9(4)
F35 C35 C36 C31 179.5(4)
C34 C35 C36 C31 -1.0(6)
C32 C31 C36 F36 -179.7(3)
B1 C31 C36 F36 1.9(6)
C32 C31 C36 C35 1.5(5)
B1 C31 C36 C35 -176.9(4)
B1 C4 C5 C41A 151(15)
B1 C4 C5 C41 -24(53)
C4 C5 C41 C42 17(56)
C41A C5 C41 C42 -159(26)
C4 C5 C41 C46 -168(48)
C41A C5 C41 C46 16(18)
C46 C41 C42 C43 0(6)
C5 C41 C42 C43 175(3)
C41 C42 C43 C44 3(4)
C42 C43 C44 C45 -4(3)
C43 C44 C45 C46 2(3)
C44 C45 C46 C41 1(4)
C42 C41 C46 C45 -2(6)
C5 C41 C46 C45 -177(3)
C4 C5 C41A C42A -161(10)
C41 C5 C41A C42A 18(17)
C4 C5 C41A C46A 25(19)
C41 C5 C41A C46A -156(26)
C46A C41A C42A C43A -3(8)
C5 C41A C42A C43A -176(4)
C41A C42A C43A C44A 1(6)
C42A C43A C44A C45A 1(4)
C43A C44A C45A C46A -1(5)
C44A C45A C46A C41A -1(6)
C42A C41A C46A C45A 3(8)
C5 C41A C46A C45A 177(4)
